data_4087785
loop_
_publ_author_name
'Liu, Liang'
'Geng, Weizhi'
'Yang, Qi'
'Zhang, Wen-Xiong'
'Xi, Zhenfeng'

_publ_section_title
;
 Well-Defined Butadienyl Organocopper(I) Aggregates from
 Zirconacyclopentadienes and CuCl: Synthesis and Structural
 Characterization
;
_journal_issue 17
_journal_name_full Organometallics
_journal_page_first 4198
_journal_paper_doi 10.1021/acs.organomet.5b00598
_journal_volume 34
_journal_year 2015
_chemical_formula_moiety 'C60 H116 Cl4 Cu10 N4'
_chemical_formula_sum 'C60 H116 Cl4 Cu10 N4'
_chemical_formula_weight 1670.76
_space_group_crystal_system monoclinic
_space_group_IT_number 14
_space_group_name_Hall '-P 2ybc'
_space_group_name_H-M_alt 'P 1 21/c 1'
_atom_sites_solution_hydrogens mixed
_atom_sites_solution_primary direct
_audit_creation_date 2015-07-11
_audit_creation_method
;
Olex2 1.2
(compiled 2015.01.26 svn.r3150 for OlexSys, GUI svn.r4998)
;
_cell_angle_alpha 90
_cell_angle_beta 100.552(2)
_cell_angle_gamma 90
_cell_formula_units_Z 4
_cell_length_a 16.307(3)
_cell_length_b 13.054(2)
_cell_length_c 35.207(6)
_cell_measurement_temperature 173.15
_cell_volume 7368(2)
_computing_molecular_graphics 'Olex2 (Dolomanov et al., 2009)'
_computing_publication_material 'Olex2 (Dolomanov et al., 2009)'
_computing_structure_refinement 'XL (Sheldrick, 2008)'
_computing_structure_solution 'SIR2004 (Burla et al., 2007)'
_diffrn_ambient_temperature 173.15
_diffrn_measured_fraction_theta_full 0.998
_diffrn_measured_fraction_theta_max 0.997
_diffrn_measurement_device_type 'RIGAKU CCD SATURN724'
_diffrn_radiation_type MoK\a
_diffrn_radiation_wavelength 0.71073
_diffrn_reflns_av_R_equivalents 0.0759
_diffrn_reflns_av_unetI/netI 0.0703
_diffrn_reflns_Laue_measured_fraction_full 0.998
_diffrn_reflns_Laue_measured_fraction_max 0.997
_diffrn_reflns_limit_h_max 21
_diffrn_reflns_limit_h_min -21
_diffrn_reflns_limit_k_max 16
_diffrn_reflns_limit_k_min -16
_diffrn_reflns_limit_l_max 45
_diffrn_reflns_limit_l_min -44
_diffrn_reflns_number 55143
_diffrn_reflns_point_group_measured_fraction_full 0.998
_diffrn_reflns_point_group_measured_fraction_max 0.997
_diffrn_reflns_theta_full 25.242
_diffrn_reflns_theta_max 27.471
_diffrn_reflns_theta_min 1.177
_exptl_absorpt_coefficient_mu 3.005
_exptl_absorpt_correction_T_max 0.618
_exptl_absorpt_correction_T_min 0.554
_exptl_absorpt_correction_type multi-scan
_exptl_crystal_colour 'orangish yellow'
_exptl_crystal_colour_modifier orangish
_exptl_crystal_colour_primary yellow
_exptl_crystal_density_diffrn 1.506
_exptl_crystal_description block
_exptl_crystal_F_000 3448
_exptl_crystal_size_max 0.2
_exptl_crystal_size_mid 0.18
_exptl_crystal_size_min 0.16
_refine_diff_density_max 1.571
_refine_diff_density_min -0.853
_refine_diff_density_rms 0.144
_refine_ls_extinction_method none
_refine_ls_goodness_of_fit_ref 1.168
_refine_ls_hydrogen_treatment constr
_refine_ls_matrix_type full
_refine_ls_number_parameters 722
_refine_ls_number_reflns 16813
_refine_ls_number_restraints 52
_refine_ls_restrained_S_all 1.176
_refine_ls_R_factor_all 0.0986
_refine_ls_R_factor_gt 0.0836
_refine_ls_shift/su_max 0.001
_refine_ls_shift/su_mean 0.000
_refine_ls_structure_factor_coef Fsqd
_refine_ls_weighting_details 'w=1/[\s^2^(Fo^2^)+(0.0885P)^2^+22.8158P] where P=(Fo^2^+2Fc^2^)/3'
_refine_ls_weighting_scheme calc
_refine_ls_wR_factor_gt 0.2124
_refine_ls_wR_factor_ref 0.2263
_reflns_Friedel_coverage 0.000
_reflns_number_gt 14169
_reflns_number_total 16813
_reflns_threshold_expression 'I > 2\s(I)'
_cod_data_source_file om5b00598_si_002.cif
_cod_data_source_block 5
_cod_database_code 4087785
_shelxl_version_number 2014-3
_shelx_space_group_comment
;
The symmetry employed for this shelxl refinement is uniquely defined
by the following loop, which should always be used as a source of
symmetry information in preference to the above space-group names.
They are only intended as comments.
;
_shelx_estimated_absorpt_t_max 0.645
_shelx_estimated_absorpt_t_min 0.585
_olex2_refinement_description
;
1. Fixed Uiso
 At 1.2 times of:
  All C(H,H) groups
 At 1.5 times of:
  All C(H,H,H) groups
2. Restrained distances
 C44-C45 = C20-C21
 1.54 with sigma of 0.01
 C51-C52
 1.5 with sigma of 0.02
 N1-C52 \\sim N2-C51 \\sim N2-C51
 with sigma of 0.02
3. Rigid bond restraints
 N2
 with sigma for 1-2 distances of 0.001 and sigma for 1-3 distances of 0.001
 C21, C52, C54
 with sigma for 1-2 distances of 0.001 and sigma for 1-3 distances of 0.001
 C21, C52, C54
 with sigma for 1-2 distances of 0.001 and sigma for 1-3 distances of 0.001
 C21
 with sigma for 1-2 distances of 0.001 and sigma for 1-3 distances of 0.001
 C21
 with sigma for 1-2 distances of 0.001 and sigma for 1-3 distances of 0.001
 C52
 with sigma for 1-2 distances of 0.001 and sigma for 1-3 distances of 0.001
4. Uiso/Uaniso restraints and constraints
Uanis(C52) \\sim Ueq, Uanis(C51) \\sim Ueq, Uanis(C51) \\sim Ueq, Uanis(C35)
\\sim Ueq, Uanis(C36) \\sim Ueq, Uanis(C44) \\sim Ueq, Uanis(C45) \\sim Ueq,
Uanis(C39) \\sim Ueq, Uanis(C21) \\sim Ueq: with sigma of 0.01 and sigma for
terminal atoms of 0.02
Uanis(C21) \\sim Ueq: with sigma of 0.005 and sigma for terminal atoms of 0.01
Uanis(C21) \\sim Ueq, Uanis(C52) \\sim Ueq: with sigma of 0.005 and sigma for
terminal atoms of 0.01
Uanis(C21) \\sim Ueq, Uanis(C52) \\sim Ueq: with sigma of 0.002 and sigma for
terminal atoms of 0.004
5.a Riding coordinates:
 C53(H53A,H53B,H53C)
5.b Secondary CH2 refined with riding coordinates:
 C13(H13A,H13B), C14(H14A,H14B), C16(H16A,H16B), C17(H17A,H17B), C19(H19A,
 H19B), C20(H20A,H20B), C22(H22A,H22B), C23(H23A,H23B), C25(H25A,H25B),
 C26(H26A,H26B), C28(H28A,H28B), C29(H29A,H29B), C31(H31A,H31B), C32(H32A,H32B),
  C34(H34A,H34B), C35(H35A,H35B), C37(H37A,H37B), C38(H38A,H38B), C40(H40A,
 H40B), C41(H41A,H41B), C43(H43A,H43B), C44(H44A,H44B), C46(H46A,H46B),
 C47(H47A,H47B), C57(H57A,H57B), C58(H58A,H58B), C51(H51A,H51B), C52(H52A,H52B)
5.c Idealised Me refined as rotating group:
 C15(H15A,H15B,H15C), C18(H18A,H18B,H18C), C21(H21A,H21B,H21C), C24(H24A,H24B,
 H24C), C27(H27A,H27B,H27C), C30(H30A,H30B,H30C), C33(H33A,H33B,H33C), C36(H36A,
 H36B,H36C), C39(H39A,H39B,H39C), C42(H42A,H42B,H42C), C45(H45A,H45B,H45C),
 C48(H48A,H48B,H48C), C49(H49A,H49B,H49C), C50(H50A,H50B,H50C), C54(H54A,H54B,
 H54C), C55(H55A,H55B,H55C), C56(H56A,H56B,H56C), C59(H59A,H59B,H59C), C60(H60A,
 H60B,H60C)
;
_olex2_submission_special_instructions 'No special instructions were received'

loop_
_space_group_symop_operation_xyz
'x, y, z'
'-x, y+1/2, -z+1/2'
'-x, -y, -z'
'x, -y-1/2, z-1/2'

loop_
_atom_site_label
_atom_site_type_symbol
_atom_site_fract_x
_atom_site_fract_y
_atom_site_fract_z
_atom_site_U_iso_or_equiv
_atom_site_adp_type
_atom_site_occupancy
_atom_site_site_symmetry_order
_atom_site_calc_flag
_atom_site_refinement_flags_posn
_atom_site_refinement_flags_adp
Cu1 Cu 0.01651(7) 0.67980(8) 0.20136(3) 0.0606(3) Uani 1 1 d . .
Cu2 Cu 0.09288(6) 0.73699(6) 0.13628(3) 0.0430(2) Uani 1 1 d . .
Cu3 Cu 0.16063(6) 0.57614(7) 0.17879(3) 0.0466(2) Uani 1 1 d . .
Cu4 Cu 0.18536(5) 0.63426(6) 0.10601(2) 0.0386(2) Uani 1 1 d . .
Cu5 Cu 0.27548(5) 0.69463(6) 0.16789(2) 0.0396(2) Uani 1 1 d . .
Cu6 Cu 0.25188(5) 0.80834(6) 0.11195(2) 0.0387(2) Uani 1 1 d . .
Cu7 Cu 0.33412(5) 0.64732(6) 0.10369(2) 0.03788(19) Uani 1 1 d . .
Cu8 Cu 0.23295(5) 0.76550(6) 0.04416(2) 0.0400(2) Uani 1 1 d . .
Cu9 Cu 0.39085(5) 0.80364(7) 0.07541(2) 0.0423(2) Uani 1 1 d . .
Cu10 Cu 0.36186(6) 0.80793(7) -0.00628(3) 0.0506(2) Uani 1 1 d . .
Cl1 Cl 0.03945(13) 0.51537(15) 0.18601(6) 0.0563(5) Uani 1 1 d . .
Cl2 Cl 0.07238(13) 0.83105(15) 0.18423(6) 0.0540(5) Uani 1 1 d . .
Cl3 Cl 0.26603(12) 0.67947(14) -0.00345(5) 0.0476(4) Uani 1 1 d . .
Cl4 Cl 0.41539(12) 0.92868(14) 0.03788(5) 0.0489(4) Uani 1 1 d . .
N1 N -0.1166(6) 0.7180(8) 0.1936(3) 0.095(3) Uani 1 1 d D .
N2 N 0.0149(7) 0.6992(7) 0.2629(2) 0.082(3) Uani 1 1 d D U
N3 N 0.3245(6) 0.8803(7) -0.0639(2) 0.079(2) Uani 1 1 d . .
N4 N 0.4562(5) 0.7320(5) -0.0327(2) 0.065(2) Uani 1 1 d . .
C1 C 0.0667(4) 0.6711(5) 0.0847(2) 0.0404(14) Uani 1 1 d . .
C2 C 0.0524(4) 0.7443(6) 0.0561(2) 0.0421(15) Uani 1 1 d . .
C3 C 0.0893(4) 0.8501(5) 0.0602(2) 0.0422(15) Uani 1 1 d . .
C4 C 0.1718(4) 0.8724(5) 0.0682(2) 0.0407(14) Uani 1 1 d . .
C5 C 0.2652(4) 0.5196(5) 0.1022(2) 0.0403(14) Uani 1 1 d . .
C6 C 0.2805(5) 0.4568(5) 0.1335(2) 0.0434(15) Uani 1 1 d . .
C7 C 0.3187(5) 0.4882(5) 0.1744(2) 0.0449(16) Uani 1 1 d . .
C8 C 0.2828(5) 0.5582(5) 0.1946(2) 0.0456(16) Uani 1 1 d . .
C9 C 0.4479(4) 0.7141(5) 0.1173(2) 0.0409(14) Uani 1 1 d . .
C10 C 0.4608(4) 0.7601(5) 0.1523(2) 0.0421(15) Uani 1 1 d . .
C11 C 0.4068(4) 0.8411(5) 0.1656(2) 0.0436(15) Uani 1 1 d . .
C12 C 0.3231(4) 0.8349(6) 0.16446(19) 0.0413(15) Uani 1 1 d . .
C13 C 0.0196(4) 0.5694(5) 0.0799(2) 0.0443(15) Uani 1 1 d . .
H13A H 0.0155 0.5449 0.0530 0.053 Uiso 1 1 calc R .
H13B H 0.0512 0.5177 0.0973 0.053 Uiso 1 1 calc R .
C14 C -0.0678(5) 0.5797(6) 0.0891(2) 0.0516(18) Uani 1 1 d . .
H14A H -0.1008 0.6267 0.0701 0.062 Uiso 1 1 calc R .
H14B H -0.0638 0.6107 0.1150 0.062 Uiso 1 1 calc R .
C15 C -0.1137(6) 0.4768(7) 0.0882(3) 0.071(3) Uani 1 1 d . .
H15A H -0.1193 0.4466 0.0623 0.106 Uiso 1 1 calc GR .
H15B H -0.1692 0.4878 0.0944 0.106 Uiso 1 1 calc GR .
H15C H -0.0818 0.4302 0.1072 0.106 Uiso 1 1 calc GR .
C16 C -0.0070(4) 0.7261(6) 0.0178(2) 0.0484(17) Uani 1 1 d . .
H16A H -0.0267 0.6542 0.0169 0.058 Uiso 1 1 calc R .
H16B H -0.0563 0.7711 0.0166 0.058 Uiso 1 1 calc R .
C17 C 0.0330(5) 0.7465(6) -0.0175(2) 0.0530(18) Uani 1 1 d . .
H17A H 0.0552 0.8173 -0.0160 0.064 Uiso 1 1 calc R .
H17B H 0.0804 0.6990 -0.0171 0.064 Uiso 1 1 calc R .
C18 C -0.0288(5) 0.7331(7) -0.0553(2) 0.063(2) Uani 1 1 d . .
H18A H -0.0005 0.7463 -0.0771 0.094 Uiso 1 1 calc GR .
H18B H -0.0750 0.7815 -0.0561 0.094 Uiso 1 1 calc GR .
H18C H -0.0505 0.6629 -0.0570 0.094 Uiso 1 1 calc GR .
C19 C 0.0222(5) 0.9330(6) 0.0520(3) 0.060(2) Uani 1 1 d . .
H19A H 0.0498 1.0008 0.0538 0.072 Uiso 1 1 calc R .
H19B H -0.0081 0.9247 0.0251 0.072 Uiso 1 1 calc R .
C20 C -0.0399(8) 0.9317(9) 0.0785(4) 0.094(4) Uani 1 1 d D .
H20A H -0.0332 0.8668 0.0933 0.113 Uiso 1 1 calc R .
H20B H -0.0966 0.9316 0.0625 0.113 Uiso 1 1 calc R .
C21 C -0.0343(15) 1.0188(14) 0.1066(5) 0.199(9) Uani 1 1 d D U
H21A H 0.0077 1.0679 0.1014 0.299 Uiso 1 1 calc GR .
H21B H -0.0183 0.9924 0.1330 0.299 Uiso 1 1 calc GR .
H21C H -0.0886 1.0529 0.1038 0.299 Uiso 1 1 calc GR .
C22 C 0.2017(5) 0.9832(5) 0.0673(2) 0.0467(16) Uani 1 1 d . .
H22A H 0.1652 1.0276 0.0798 0.056 Uiso 1 1 calc R .
H22B H 0.2590 0.9883 0.0825 0.056 Uiso 1 1 calc R .
C23 C 0.2014(5) 1.0217(6) 0.0266(3) 0.0545(19) Uani 1 1 d . .
H23A H 0.1432 1.0243 0.0124 0.065 Uiso 1 1 calc R .
H23B H 0.2324 0.9726 0.0131 0.065 Uiso 1 1 calc R .
C24 C 0.2406(7) 1.1277(7) 0.0259(4) 0.085(4) Uani 1 1 d . .
H24A H 0.2441 1.1459 -0.0008 0.128 Uiso 1 1 calc GR .
H24B H 0.2968 1.1271 0.0416 0.128 Uiso 1 1 calc GR .
H24C H 0.2062 1.1783 0.0363 0.128 Uiso 1 1 calc GR .
C25 C 0.2315(5) 0.4742(5) 0.06175(19) 0.0432(15) Uani 1 1 d . .
H25A H 0.1918 0.4184 0.0642 0.052 Uiso 1 1 calc R .
H25B H 0.2008 0.5281 0.0451 0.052 Uiso 1 1 calc R .
C26 C 0.3009(5) 0.4325(6) 0.0425(2) 0.0528(18) Uani 1 1 d . .
H26A H 0.3279 0.3738 0.0577 0.063 Uiso 1 1 calc R .
H26B H 0.3437 0.4863 0.0424 0.063 Uiso 1 1 calc R .
C27 C 0.2678(7) 0.3978(7) 0.0010(2) 0.071(3) Uani 1 1 d . .
H27A H 0.2453 0.4570 -0.0147 0.107 Uiso 1 1 calc GR .
H27B H 0.2236 0.3469 0.0009 0.107 Uiso 1 1 calc GR .
H27C H 0.3133 0.3673 -0.0099 0.107 Uiso 1 1 calc GR .
C28 C 0.2633(5) 0.3421(5) 0.1308(2) 0.0501(18) Uani 1 1 d . .
H28A H 0.2462 0.3233 0.1033 0.060 Uiso 1 1 calc R .
H28B H 0.3157 0.3050 0.1410 0.060 Uiso 1 1 calc R .
C29 C 0.1968(6) 0.3070(6) 0.1525(3) 0.060(2) Uani 1 1 d . .
H29A H 0.1434 0.3404 0.1413 0.072 Uiso 1 1 calc R .
H29B H 0.2121 0.3291 0.1798 0.072 Uiso 1 1 calc R .
C30 C 0.1847(7) 0.1920(6) 0.1513(3) 0.070(3) Uani 1 1 d . .
H30A H 0.1811 0.1676 0.1247 0.105 Uiso 1 1 calc GR .
H30B H 0.1331 0.1748 0.1604 0.105 Uiso 1 1 calc GR .
H30C H 0.2321 0.1591 0.1680 0.105 Uiso 1 1 calc GR .
C31 C 0.3963(6) 0.4279(7) 0.1910(2) 0.060(2) Uani 1 1 d . .
H31A H 0.4205 0.4563 0.2167 0.072 Uiso 1 1 calc R .
H31B H 0.3804 0.3559 0.1947 0.072 Uiso 1 1 calc R .
C32 C 0.4616(5) 0.4301(8) 0.1657(3) 0.066(2) Uani 1 1 d . .
H32A H 0.4759 0.5023 0.1614 0.080 Uiso 1 1 calc R .
H32B H 0.4376 0.4000 0.1403 0.080 Uiso 1 1 calc R .
C33 C 0.5411(7) 0.3725(12) 0.1824(4) 0.113(5) Uani 1 1 d . .
H33A H 0.5836 0.3860 0.1666 0.169 Uiso 1 1 calc GR .
H33B H 0.5294 0.2989 0.1824 0.169 Uiso 1 1 calc GR .
H33C H 0.5615 0.3956 0.2090 0.169 Uiso 1 1 calc GR .
C34 C 0.3143(5) 0.5750(7) 0.2380(2) 0.0549(19) Uani 1 1 d . .
H34A H 0.3732 0.5531 0.2448 0.066 Uiso 1 1 calc R .
H34B H 0.3118 0.6490 0.2439 0.066 Uiso 1 1 calc R .
C35 C 0.2640(10) 0.5170(15) 0.2621(4) 0.135(5) Uani 1 1 d . U
H35A H 0.2752 0.4429 0.2602 0.162 Uiso 1 1 calc R .
H35B H 0.2039 0.5286 0.2521 0.162 Uiso 1 1 calc R .
C36 C 0.2849(10) 0.5508(15) 0.3051(4) 0.145(6) Uani 1 1 d . U
H36A H 0.2909 0.6255 0.3065 0.218 Uiso 1 1 calc GR .
H36B H 0.3373 0.5186 0.3176 0.218 Uiso 1 1 calc GR .
H36C H 0.2398 0.5296 0.3183 0.218 Uiso 1 1 calc GR .
C37 C 0.5114(5) 0.6420(6) 0.1049(2) 0.0525(18) Uani 1 1 d . .
H37A H 0.4855 0.6042 0.0813 0.063 Uiso 1 1 calc R .
H37B H 0.5310 0.5917 0.1256 0.063 Uiso 1 1 calc R .
C38 C 0.5889(7) 0.7094(10) 0.0962(3) 0.091(4) Uani 1 1 d . .
H38A H 0.5714 0.7523 0.0729 0.110 Uiso 1 1 calc R .
H38B H 0.6100 0.7547 0.1184 0.110 Uiso 1 1 calc R .
C39 C 0.6553(9) 0.6349(13) 0.0898(4) 0.127(5) Uani 1 1 d . U
H39A H 0.6325 0.5882 0.0687 0.191 Uiso 1 1 calc GR .
H39B H 0.6740 0.5954 0.1135 0.191 Uiso 1 1 calc GR .
H39C H 0.7026 0.6725 0.0830 0.191 Uiso 1 1 calc GR .
C40 C 0.5381(5) 0.7336(7) 0.1824(2) 0.0560(19) Uani 1 1 d . .
H40A H 0.5662 0.6740 0.1730 0.067 Uiso 1 1 calc R .
H40B H 0.5772 0.7922 0.1846 0.067 Uiso 1 1 calc R .
C41 C 0.5204(7) 0.7087(8) 0.2224(3) 0.070(3) Uani 1 1 d . .
H41A H 0.4975 0.7703 0.2331 0.084 Uiso 1 1 calc R .
H41B H 0.4777 0.6541 0.2201 0.084 Uiso 1 1 calc R .
C42 C 0.5968(8) 0.6742(9) 0.2498(3) 0.092(4) Uani 1 1 d . .
H42A H 0.6189 0.6121 0.2397 0.138 Uiso 1 1 calc GR .
H42B H 0.5823 0.6596 0.2750 0.138 Uiso 1 1 calc GR .
H42C H 0.6390 0.7284 0.2525 0.138 Uiso 1 1 calc GR .
C43 C 0.4567(5) 0.9349(6) 0.1833(3) 0.060(2) Uani 1 1 d . .
H43A H 0.4207 0.9758 0.1973 0.072 Uiso 1 1 calc R .
H43B H 0.5047 0.9104 0.2026 0.072 Uiso 1 1 calc R .
C44 C 0.4884(8) 1.0025(10) 0.1560(4) 0.102(4) Uani 1 1 d D U
H44A H 0.5137 0.9608 0.1377 0.123 Uiso 1 1 calc R .
H44B H 0.5322 1.0478 0.1703 0.123 Uiso 1 1 calc R .
C45 C 0.4195(8) 1.0656(11) 0.1343(4) 0.115(5) Uani 1 1 d D U
H45A H 0.4310 1.0810 0.1086 0.173 Uiso 1 1 calc GR .
H45B H 0.4151 1.1297 0.1483 0.173 Uiso 1 1 calc GR .
H45C H 0.3669 1.0277 0.1318 0.173 Uiso 1 1 calc GR .
C46 C 0.2780(5) 0.9173(5) 0.1834(2) 0.0455(16) Uani 1 1 d . .
H46A H 0.2194 0.9226 0.1699 0.055 Uiso 1 1 calc R .
H46B H 0.3053 0.9844 0.1816 0.055 Uiso 1 1 calc R .
C47 C 0.2806(6) 0.8899(7) 0.2258(2) 0.060(2) Uani 1 1 d . .
H47A H 0.3394 0.8868 0.2393 0.071 Uiso 1 1 calc R .
H47B H 0.2559 0.8210 0.2273 0.071 Uiso 1 1 calc R .
C48 C 0.2332(6) 0.9670(8) 0.2467(3) 0.075(3) Uani 1 1 d . .
H48A H 0.1751 0.9715 0.2333 0.113 Uiso 1 1 calc GR .
H48B H 0.2596 1.0345 0.2469 0.113 Uiso 1 1 calc GR .
H48C H 0.2347 0.9443 0.2734 0.113 Uiso 1 1 calc GR .
C49 C 0.0757(13) 0.7747(11) 0.2807(4) 0.143(7) Uani 1 1 d . .
H49A H 0.1321 0.7499 0.2799 0.215 Uiso 1 1 calc GR .
H49B H 0.0698 0.7855 0.3076 0.215 Uiso 1 1 calc GR .
H49C H 0.0662 0.8395 0.2665 0.215 Uiso 1 1 calc GR .
C50 C 0.0304(9) 0.6019(9) 0.2853(3) 0.096(4) Uani 1 1 d . .
H50A H -0.0022 0.5465 0.2711 0.144 Uiso 1 1 calc GR .
H50B H 0.0135 0.6106 0.3105 0.144 Uiso 1 1 calc GR .
H50C H 0.0898 0.5849 0.2892 0.144 Uiso 1 1 calc GR .
C53 C -0.1702(7) 0.6342(10) 0.1823(4) 0.091(3) Uani 1 1 d . .
H53A H -0.1697 0.6191 0.1551 0.136 Uiso 1 1 d R .
H53B H -0.2271 0.6514 0.1855 0.136 Uiso 1 1 d R .
H53C H -0.1508 0.5741 0.1981 0.136 Uiso 1 1 d R .
C54 C -0.1408(8) 0.8051(10) 0.1654(6) 0.146(8) Uani 1 1 d . U
H54A H -0.1062 0.8651 0.1739 0.220 Uiso 1 1 calc GR .
H54B H -0.1996 0.8223 0.1643 0.220 Uiso 1 1 calc GR .
H54C H -0.1322 0.7843 0.1397 0.220 Uiso 1 1 calc GR .
C55 C 0.4669(7) 0.6223(7) -0.0218(4) 0.084(3) Uani 1 1 d . .
H55A H 0.4802 0.6163 0.0064 0.126 Uiso 1 1 calc GR .
H55B H 0.5125 0.5931 -0.0330 0.126 Uiso 1 1 calc GR .
H55C H 0.4152 0.5852 -0.0316 0.126 Uiso 1 1 calc GR .
C56 C 0.5376(6) 0.7825(7) -0.0227(4) 0.083(3) Uani 1 1 d . .
H56A H 0.5313 0.8557 -0.0287 0.124 Uiso 1 1 calc GR .
H56B H 0.5764 0.7519 -0.0377 0.124 Uiso 1 1 calc GR .
H56C H 0.5594 0.7737 0.0049 0.124 Uiso 1 1 calc GR .
C57 C 0.4222(9) 0.7407(10) -0.0732(3) 0.101(4) Uani 1 1 d . .
H57A H 0.3753 0.6920 -0.0799 0.121 Uiso 1 1 calc R .
H57B H 0.4657 0.7212 -0.0882 0.121 Uiso 1 1 calc R .
C58 C 0.3915(9) 0.8477(10) -0.0850(3) 0.097(4) Uani 1 1 d . .
H58A H 0.4387 0.8964 -0.0794 0.117 Uiso 1 1 calc R .
H58B H 0.3697 0.8492 -0.1131 0.117 Uiso 1 1 calc R .
C59 C 0.2448(9) 0.8366(13) -0.0826(3) 0.125(6) Uani 1 1 d . .
H59A H 0.2470 0.7619 -0.0800 0.188 Uiso 1 1 calc GR .
H59B H 0.2341 0.8550 -0.1101 0.188 Uiso 1 1 calc GR .
H59C H 0.2000 0.8636 -0.0704 0.188 Uiso 1 1 calc GR .
C60 C 0.3211(8) 0.9937(9) -0.0625(3) 0.095(4) Uani 1 1 d . .
H60A H 0.2726 1.0150 -0.0517 0.142 Uiso 1 1 calc GR .
H60B H 0.3165 1.0212 -0.0888 0.142 Uiso 1 1 calc GR .
H60C H 0.3721 1.0198 -0.0463 0.142 Uiso 1 1 calc GR .
C51 C -0.0720(9) 0.7276(13) 0.2623(4) 0.127(5) Uani 1 1 d D U
H51A H -0.0997 0.6664 0.2708 0.153 Uiso 1 1 calc R .
H51B H -0.0716 0.7802 0.2826 0.153 Uiso 1 1 calc R .
C52 C -0.1255(14) 0.7652(17) 0.2285(5) 0.182(8) Uani 1 1 d D U
H52A H -0.1840 0.7568 0.2320 0.218 Uiso 1 1 calc R .
H52B H -0.1151 0.8395 0.2263 0.218 Uiso 1 1 calc R .

loop_
_atom_site_aniso_label
_atom_site_aniso_U_11
_atom_site_aniso_U_22
_atom_site_aniso_U_33
_atom_site_aniso_U_23
_atom_site_aniso_U_13
_atom_site_aniso_U_12
Cu1 0.0653(6) 0.0501(6) 0.0713(7) -0.0001(5) 0.0254(5) 0.0000(5)
Cu2 0.0486(5) 0.0363(4) 0.0461(5) -0.0011(4) 0.0139(4) -0.0012(3)
Cu3 0.0546(5) 0.0423(5) 0.0455(5) 0.0024(4) 0.0157(4) -0.0002(4)
Cu4 0.0398(4) 0.0346(4) 0.0416(4) 0.0010(3) 0.0082(3) -0.0007(3)
Cu5 0.0484(5) 0.0350(4) 0.0360(4) 0.0003(3) 0.0095(3) 0.0003(3)
Cu6 0.0417(4) 0.0348(4) 0.0388(4) 0.0013(3) 0.0051(3) -0.0019(3)
Cu7 0.0397(4) 0.0365(4) 0.0378(4) 0.0008(3) 0.0082(3) -0.0012(3)
Cu8 0.0424(4) 0.0361(4) 0.0409(4) -0.0009(3) 0.0061(3) -0.0029(3)
Cu9 0.0433(4) 0.0421(5) 0.0414(5) 0.0044(4) 0.0071(3) -0.0035(3)
Cu10 0.0550(5) 0.0470(5) 0.0502(5) 0.0010(4) 0.0108(4) -0.0040(4)
Cl1 0.0639(12) 0.0435(10) 0.0667(12) 0.0030(9) 0.0258(10) -0.0040(8)
Cl2 0.0610(11) 0.0493(10) 0.0580(11) -0.0092(9) 0.0274(9) -0.0090(8)
Cl3 0.0544(10) 0.0479(9) 0.0431(9) -0.0045(7) 0.0154(8) -0.0089(8)
Cl4 0.0557(10) 0.0414(9) 0.0509(10) 0.0056(8) 0.0128(8) -0.0084(7)
N1 0.077(6) 0.099(7) 0.120(8) -0.014(6) 0.046(6) -0.009(5)
N2 0.120(8) 0.069(5) 0.067(5) -0.002(4) 0.043(5) 0.009(5)
N3 0.084(6) 0.098(7) 0.051(4) 0.019(4) 0.002(4) -0.015(5)
N4 0.081(5) 0.040(4) 0.086(5) -0.012(4) 0.047(4) -0.009(3)
C1 0.041(3) 0.035(3) 0.045(4) -0.001(3) 0.009(3) 0.004(3)
C2 0.038(3) 0.047(4) 0.042(4) -0.003(3) 0.009(3) -0.004(3)
C3 0.039(3) 0.043(4) 0.046(4) 0.002(3) 0.010(3) 0.001(3)
C4 0.041(3) 0.035(3) 0.045(4) 0.001(3) 0.005(3) 0.001(3)
C5 0.045(4) 0.034(3) 0.044(4) 0.004(3) 0.014(3) 0.001(3)
C6 0.055(4) 0.032(3) 0.047(4) 0.003(3) 0.018(3) 0.009(3)
C7 0.063(4) 0.036(3) 0.036(3) 0.005(3) 0.010(3) 0.006(3)
C8 0.059(4) 0.041(4) 0.034(3) 0.007(3) 0.003(3) 0.000(3)
C9 0.039(3) 0.041(4) 0.042(4) 0.004(3) 0.007(3) 0.000(3)
C10 0.039(3) 0.044(4) 0.043(4) 0.004(3) 0.005(3) -0.006(3)
C11 0.045(4) 0.042(4) 0.042(4) 0.004(3) 0.005(3) -0.001(3)
C12 0.042(3) 0.047(4) 0.032(3) -0.005(3) 0.000(3) 0.001(3)
C13 0.046(4) 0.039(4) 0.048(4) 0.003(3) 0.008(3) -0.004(3)
C14 0.058(4) 0.038(4) 0.059(5) 0.001(3) 0.012(4) -0.009(3)
C15 0.065(6) 0.064(6) 0.085(7) -0.007(5) 0.022(5) -0.021(4)
C16 0.039(4) 0.050(4) 0.054(4) 0.009(3) 0.004(3) -0.003(3)
C17 0.049(4) 0.055(5) 0.052(4) -0.005(4) 0.003(3) -0.007(3)
C18 0.058(5) 0.072(6) 0.053(5) 0.005(4) -0.002(4) -0.007(4)
C19 0.048(4) 0.053(5) 0.083(6) 0.009(4) 0.024(4) 0.007(4)
C20 0.093(8) 0.075(7) 0.128(10) -0.027(7) 0.054(8) 0.001(6)
C21 0.203(10) 0.200(10) 0.198(10) 0.000(4) 0.044(4) -0.002(4)
C22 0.047(4) 0.036(3) 0.054(4) -0.001(3) -0.001(3) -0.005(3)
C23 0.049(4) 0.044(4) 0.075(5) 0.012(4) 0.024(4) 0.004(3)
C24 0.078(7) 0.041(5) 0.150(11) 0.025(6) 0.058(7) 0.006(4)
C25 0.055(4) 0.038(3) 0.035(3) -0.005(3) 0.004(3) -0.008(3)
C26 0.064(5) 0.055(5) 0.043(4) 0.002(3) 0.020(3) 0.006(4)
C27 0.113(8) 0.055(5) 0.046(5) -0.008(4) 0.020(5) 0.002(5)
C28 0.068(5) 0.033(3) 0.054(4) 0.001(3) 0.022(4) 0.013(3)
C29 0.075(6) 0.047(4) 0.066(5) -0.013(4) 0.031(4) -0.015(4)
C30 0.105(8) 0.045(5) 0.069(6) -0.005(4) 0.042(6) -0.017(5)
C31 0.072(5) 0.059(5) 0.048(4) 0.009(4) 0.009(4) 0.022(4)
C32 0.054(5) 0.072(6) 0.072(6) 0.011(5) 0.006(4) 0.007(4)
C33 0.081(8) 0.172(14) 0.086(8) 0.036(9) 0.016(6) 0.063(9)
C34 0.066(5) 0.060(5) 0.036(4) 0.002(3) 0.002(3) 0.007(4)
C35 0.136(9) 0.178(10) 0.095(7) 0.007(7) 0.032(7) -0.031(8)
C36 0.114(10) 0.257(16) 0.069(7) -0.004(9) 0.030(7) -0.037(11)
C37 0.041(4) 0.063(5) 0.056(4) -0.003(4) 0.015(3) 0.012(3)
C38 0.069(7) 0.137(11) 0.071(7) 0.005(7) 0.021(5) 0.033(7)
C39 0.095(9) 0.186(13) 0.104(9) -0.026(9) 0.024(7) 0.013(9)
C40 0.048(4) 0.064(5) 0.053(4) 0.001(4) 0.001(3) 0.009(4)
C41 0.082(7) 0.074(6) 0.050(5) 0.005(4) -0.002(4) 0.011(5)
C42 0.123(10) 0.090(8) 0.053(6) 0.004(5) -0.013(6) 0.040(7)
C43 0.048(4) 0.044(4) 0.084(6) -0.011(4) 0.003(4) -0.001(3)
C44 0.112(7) 0.082(6) 0.119(8) -0.005(6) 0.041(6) -0.018(6)
C45 0.117(10) 0.141(11) 0.098(9) -0.008(8) 0.046(8) -0.013(9)
C46 0.046(4) 0.039(4) 0.052(4) -0.007(3) 0.009(3) 0.000(3)
C47 0.067(5) 0.064(5) 0.049(4) -0.019(4) 0.014(4) -0.003(4)
C48 0.071(6) 0.076(6) 0.087(7) -0.039(5) 0.037(5) -0.007(5)
C49 0.27(2) 0.097(10) 0.073(8) -0.020(7) 0.064(11) -0.065(12)
C50 0.149(12) 0.075(7) 0.070(7) 0.016(6) 0.034(7) 0.007(7)
C53 0.067(6) 0.111(9) 0.101(8) 0.005(7) 0.035(6) -0.023(6)
C54 0.072(8) 0.088(9) 0.28(2) 0.049(12) 0.031(11) 0.031(7)
C55 0.092(7) 0.048(5) 0.126(9) -0.015(6) 0.057(7) -0.003(5)
C56 0.071(6) 0.056(5) 0.134(10) -0.004(6) 0.055(7) -0.003(5)
C57 0.150(12) 0.092(9) 0.076(8) -0.026(7) 0.060(8) -0.030(8)
C58 0.129(11) 0.118(10) 0.049(5) 0.004(6) 0.030(6) -0.032(8)
C59 0.114(11) 0.178(15) 0.070(7) 0.039(9) -0.018(7) -0.054(10)
C60 0.116(10) 0.080(7) 0.082(7) 0.037(6) 0.001(7) 0.002(7)
C51 0.152(9) 0.139(9) 0.110(8) 0.021(7) 0.075(7) 0.047(7)
C52 0.181(9) 0.182(9) 0.182(9) -0.002(2) 0.033(3) 0.001(2)

loop_
_atom_type_symbol
_atom_type_description
_atom_type_scat_dispersion_real
_atom_type_scat_dispersion_imag
_atom_type_scat_source
C C 0.0033 0.0016 'International Tables Vol C Tables 4.2.6.8 and 6.1.1.4'
H H 0.0000 0.0000 'International Tables Vol C Tables 4.2.6.8 and 6.1.1.4'
N N 0.0061 0.0033 'International Tables Vol C Tables 4.2.6.8 and 6.1.1.4'
Cu Cu 0.3201 1.2651 'International Tables Vol C Tables 4.2.6.8 and 6.1.1.4'
Cl Cl 0.1484 0.1585 'International Tables Vol C Tables 4.2.6.8 and 6.1.1.4'

loop_
_geom_angle_atom_site_label_1
_geom_angle_atom_site_label_2
_geom_angle_atom_site_label_3
_geom_angle
Cu2 Cu1 Cu3 54.93(3)
Cl1 Cu1 Cu2 86.66(6)
Cl1 Cu1 Cu3 47.48(6)
Cl1 Cu1 Cl2 131.40(8)
Cl2 Cu1 Cu2 47.45(5)
Cl2 Cu1 Cu3 87.12(6)
N1 Cu1 Cu2 113.6(3)
N1 Cu1 Cu3 153.0(3)
N1 Cu1 Cl1 112.9(3)
N1 Cu1 Cl2 101.7(3)
N2 Cu1 Cu2 146.9(3)
N2 Cu1 Cu3 118.4(3)
N2 Cu1 Cl1 112.3(2)
N2 Cu1 Cl2 103.7(3)
N2 Cu1 N1 84.6(4)
Cu1 Cu2 Cu5 101.42(4)
Cu1 Cu2 Cu6 144.91(4)
Cu3 Cu2 Cu1 63.40(4)
Cu3 Cu2 Cu5 51.62(3)
Cu3 Cu2 Cu6 96.42(4)
Cu4 Cu2 Cu1 126.94(5)
Cu4 Cu2 Cu3 65.51(4)
Cu4 Cu2 Cu5 53.73(3)
Cu4 Cu2 Cu6 53.63(3)
Cu6 Cu2 Cu5 47.52(3)
Cl2 Cu2 Cu1 51.61(6)
Cl2 Cu2 Cu3 96.61(7)
Cl2 Cu2 Cu4 149.40(8)
Cl2 Cu2 Cu5 95.67(7)
Cl2 Cu2 Cu6 108.03(6)
C1 Cu2 Cu1 124.1(2)
C1 Cu2 Cu3 99.7(2)
C1 Cu2 Cu4 53.1(2)
C1 Cu2 Cu5 106.8(2)
C1 Cu2 Cu6 85.7(2)
C1 Cu2 Cl2 157.3(2)
Cu2 Cu3 Cu1 61.67(4)
Cu2 Cu3 Cu4 52.24(3)
Cu4 Cu3 Cu1 112.47(4)
Cu5 Cu3 Cu1 114.36(4)
Cu5 Cu3 Cu2 71.14(4)
Cu5 Cu3 Cu4 56.74(3)
Cl1 Cu3 Cu1 49.64(6)
Cl1 Cu3 Cu2 93.44(7)
Cl1 Cu3 Cu4 119.63(7)
Cl1 Cu3 Cu5 162.92(7)
C8 Cu3 Cu1 142.1(2)
C8 Cu3 Cu2 122.5(2)
C8 Cu3 Cu4 89.0(2)
C8 Cu3 Cu5 51.4(2)
C8 Cu3 Cl1 143.9(2)
Cu2 Cu4 Cu3 62.25(3)
Cu2 Cu4 Cu5 75.91(4)
Cu2 Cu4 Cu6 75.82(4)
Cu2 Cu4 Cu7 132.90(5)
Cu2 Cu4 Cu8 105.72(4)
Cu3 Cu4 Cu8 158.97(4)
Cu5 Cu4 Cu3 56.43(3)
Cu5 Cu4 Cu8 105.24(4)
Cu6 Cu4 Cu3 107.73(4)
Cu6 Cu4 Cu5 58.02(3)
Cu6 Cu4 Cu8 51.29(3)
Cu7 Cu4 Cu3 111.27(4)
Cu7 Cu4 Cu5 65.33(3)
Cu7 Cu4 Cu6 61.57(3)
Cu7 Cu4 Cu8 62.85(3)
C1 Cu4 Cu2 52.5(2)
C1 Cu4 Cu3 96.8(2)
C1 Cu4 Cu5 128.3(2)
C1 Cu4 Cu6 100.8(2)
C1 Cu4 Cu7 150.0(2)
C1 Cu4 Cu8 87.2(2)
C1 Cu4 C5 138.5(3)
C5 Cu4 Cu2 155.9(2)
C5 Cu4 Cu3 93.69(19)
C5 Cu4 Cu5 90.5(2)
C5 Cu4 Cu6 113.9(2)
C5 Cu4 Cu7 52.41(19)
C5 Cu4 Cu8 96.92(19)
Cu3 Cu5 Cu2 57.24(3)
Cu3 Cu5 Cu4 66.83(4)
Cu3 Cu5 Cu7 112.19(4)
Cu4 Cu5 Cu2 50.36(3)
Cu4 Cu5 Cu7 56.02(3)
Cu6 Cu5 Cu2 66.03(3)
Cu6 Cu5 Cu3 119.08(5)
Cu6 Cu5 Cu4 60.77(3)
Cu6 Cu5 Cu7 59.18(3)
Cu7 Cu5 Cu2 102.14(4)
C8 Cu5 Cu2 107.7(2)
C8 Cu5 Cu3 50.5(2)
C8 Cu5 Cu4 95.9(2)
C8 Cu5 Cu6 154.8(2)
C8 Cu5 Cu7 101.0(2)
C12 Cu5 Cu2 100.2(2)
C12 Cu5 Cu3 151.8(2)
C12 Cu5 Cu4 113.89(19)
C12 Cu5 Cu6 53.13(19)
C12 Cu5 Cu7 87.6(2)
C12 Cu5 C8 148.2(3)
Cu4 Cu6 Cu2 50.56(3)
Cu4 Cu6 Cu7 58.01(3)
Cu4 Cu6 Cu9 108.37(4)
Cu5 Cu6 Cu2 66.45(3)
Cu5 Cu6 Cu4 61.21(3)
Cu5 Cu6 Cu7 65.18(3)
Cu5 Cu6 Cu9 109.62(4)
Cu7 Cu6 Cu2 106.01(4)
Cu7 Cu6 Cu9 56.01(3)
Cu8 Cu6 Cu2 104.34(4)
Cu8 Cu6 Cu4 74.52(4)
Cu8 Cu6 Cu5 129.01(5)
Cu8 Cu6 Cu7 70.71(3)
Cu8 Cu6 Cu9 60.62(3)
Cu9 Cu6 Cu2 158.52(4)
C4 Cu6 Cu2 82.8(2)
C4 Cu6 Cu4 95.9(2)
C4 Cu6 Cu5 148.9(2)
C4 Cu6 Cu7 122.6(2)
C4 Cu6 Cu8 52.5(2)
C4 Cu6 Cu9 97.1(2)
C4 Cu6 C12 144.3(3)
C12 Cu6 Cu2 99.9(2)
C12 Cu6 Cu4 113.4(2)
C12 Cu6 Cu5 52.2(2)
C12 Cu6 Cu7 91.1(2)
C12 Cu6 Cu8 152.9(2)
C12 Cu6 Cu9 92.7(2)
Cu4 Cu7 Cu5 58.64(3)
Cu4 Cu7 Cu6 60.42(3)
Cu4 Cu7 Cu8 67.73(3)
Cu4 Cu7 Cu9 120.49(4)
Cu5 Cu7 Cu8 104.23(4)
Cu6 Cu7 Cu5 55.64(3)
Cu6 Cu7 Cu8 52.64(3)
Cu9 Cu7 Cu5 111.09(4)
Cu9 Cu7 Cu6 67.33(4)
Cu9 Cu7 Cu8 58.63(3)
C5 Cu7 Cu4 52.34(19)
C5 Cu7 Cu5 85.95(19)
C5 Cu7 Cu6 112.70(19)
C5 Cu7 Cu8 100.5(2)
C5 Cu7 Cu9 155.1(2)
C5 Cu7 C9 148.0(3)
C9 Cu7 Cu4 153.1(2)
C9 Cu7 Cu5 98.8(2)
C9 Cu7 Cu6 95.5(2)
C9 Cu7 Cu8 108.7(2)
C9 Cu7 Cu9 50.13(19)
Cu4 Cu8 Cu10 146.20(4)
Cu6 Cu8 Cu4 54.19(3)
Cu6 Cu8 Cu7 56.65(3)
Cu6 Cu8 Cu9 66.94(3)
Cu6 Cu8 Cu10 123.91(4)
Cu7 Cu8 Cu4 49.42(3)
Cu7 Cu8 Cu10 99.09(4)
Cu9 Cu8 Cu4 99.64(4)
Cu9 Cu8 Cu7 54.11(3)
Cu9 Cu8 Cu10 59.09(3)
Cl3 Cu8 Cu4 113.70(6)
Cl3 Cu8 Cu6 151.60(7)
Cl3 Cu8 Cu7 95.46(6)
Cl3 Cu8 Cu9 93.32(6)
Cl3 Cu8 Cu10 49.15(5)
C4 Cu8 Cu4 82.8(2)
C4 Cu8 Cu6 53.2(2)
C4 Cu8 Cu7 109.4(2)
C4 Cu8 Cu9 102.4(2)
C4 Cu8 Cu10 125.0(2)
C4 Cu8 Cl3 155.1(2)
Cu6 Cu9 Cu10 117.87(4)
Cu7 Cu9 Cu6 56.66(3)
Cu7 Cu9 Cu8 67.26(3)
Cu7 Cu9 Cu10 114.37(4)
Cu8 Cu9 Cu6 52.44(3)
Cu8 Cu9 Cu10 67.27(3)
Cl4 Cu9 Cu6 120.97(6)
Cl4 Cu9 Cu7 165.05(7)
Cl4 Cu9 Cu8 99.25(6)
Cl4 Cu9 Cu10 52.03(6)
C9 Cu9 Cu6 88.8(2)
C9 Cu9 Cu7 51.9(2)
C9 Cu9 Cu8 119.1(2)
C9 Cu9 Cu10 137.7(2)
C9 Cu9 Cl4 141.3(2)
Cu9 Cu10 Cu8 53.65(3)
Cl3 Cu10 Cu8 45.26(5)
Cl3 Cu10 Cu9 85.99(6)
Cl4 Cu10 Cu8 86.95(6)
Cl4 Cu10 Cu9 49.19(5)
Cl4 Cu10 Cl3 130.76(8)
N3 Cu10 Cu8 120.5(2)
N3 Cu10 Cu9 154.7(3)
N3 Cu10 Cl3 105.9(2)
N3 Cu10 Cl4 109.7(3)
N4 Cu10 Cu8 141.69(19)
N4 Cu10 Cu9 115.2(2)
N4 Cu10 Cl3 102.99(19)
N4 Cu10 Cl4 113.3(2)
N4 Cu10 N3 84.3(3)
Cu3 Cl1 Cu1 82.88(8)
Cu2 Cl2 Cu1 80.94(7)
Cu8 Cl3 Cu10 85.60(7)
Cu9 Cl4 Cu10 78.78(7)
C53 N1 Cu1 114.0(8)
C53 N1 C54 109.0(12)
C54 N1 Cu1 112.7(7)
C52 N1 Cu1 104.3(11)
C52 N1 C53 115.3(13)
C52 N1 C54 100.9(13)
C49 N2 Cu1 112.0(7)
C49 N2 C50 108.2(11)
C49 N2 C51 114.6(12)
C50 N2 Cu1 113.3(6)
C51 N2 Cu1 101.7(8)
C51 N2 C50 107.0(10)
C58 N3 Cu10 103.3(7)
C59 N3 Cu10 108.6(7)
C59 N3 C58 109.6(10)
C59 N3 C60 111.7(11)
C60 N3 Cu10 113.7(7)
C60 N3 C58 109.6(9)
C55 N4 Cu10 112.8(5)
C56 N4 Cu10 111.8(5)
C56 N4 C55 108.3(8)
C57 N4 Cu10 102.3(7)
C57 N4 C55 109.8(8)
C57 N4 C56 111.7(8)
Cu2 C1 Cu4 74.3(2)
C2 C1 Cu2 110.3(5)
C2 C1 Cu4 117.6(5)
C2 C1 C13 120.6(6)
C13 C1 Cu2 119.8(5)
C13 C1 Cu4 105.4(4)
C1 C2 C3 123.8(6)
C1 C2 C16 122.1(6)
C3 C2 C16 114.0(6)
C2 C3 C19 111.9(6)
C4 C3 C2 125.6(6)
C4 C3 C19 122.4(7)
Cu8 C4 Cu6 74.2(2)
C3 C4 Cu6 123.3(5)
C3 C4 Cu8 108.5(5)
C3 C4 C22 120.6(6)
C22 C4 Cu6 104.1(4)
C22 C4 Cu8 117.9(5)
Cu4 C5 Cu7 75.2(2)
C6 C5 Cu4 114.8(5)
C6 C5 Cu7 117.4(5)
C6 C5 C25 119.8(6)
C25 C5 Cu4 102.9(5)
C25 C5 Cu7 116.5(5)
C5 C6 C7 126.2(6)
C5 C6 C28 122.5(7)
C7 C6 C28 111.3(6)
C8 C7 C6 122.6(7)
C8 C7 C31 123.9(7)
C31 C7 C6 113.3(6)
Cu3 C8 Cu5 78.0(3)
C7 C8 Cu3 116.2(6)
C7 C8 Cu5 110.3(5)
C7 C8 C34 121.4(7)
C34 C8 Cu3 113.4(5)
C34 C8 Cu5 108.6(5)
Cu9 C9 Cu7 78.0(2)
C10 C9 Cu7 113.0(5)
C10 C9 Cu9 113.0(5)
C10 C9 C37 122.5(7)
C37 C9 Cu7 107.9(5)
C37 C9 Cu9 113.7(5)
C9 C10 C11 126.5(6)
C9 C10 C40 120.1(7)
C11 C10 C40 113.4(6)
C10 C11 C43 113.0(6)
C12 C11 C10 126.0(7)
C12 C11 C43 120.9(7)
Cu5 C12 Cu6 74.6(2)
C11 C12 Cu5 116.8(5)
C11 C12 Cu6 116.3(5)
C11 C12 C46 120.4(6)
C46 C12 Cu5 113.3(5)
C46 C12 Cu6 106.2(5)
C1 C13 H13A 109.3
C1 C13 H13B 109.3
H13A C13 H13B 107.9
C14 C13 C1 111.8(6)
C14 C13 H13A 109.3
C14 C13 H13B 109.3
C13 C14 H14A 109.0
C13 C14 H14B 109.0
C13 C14 C15 112.9(7)
H14A C14 H14B 107.8
C15 C14 H14A 109.0
C15 C14 H14B 109.0
C14 C15 H15A 109.5
C14 C15 H15B 109.5
C14 C15 H15C 109.5
H15A C15 H15B 109.5
H15A C15 H15C 109.5
H15B C15 H15C 109.5
C2 C16 H16A 108.9
C2 C16 H16B 108.9
H16A C16 H16B 107.8
C17 C16 C2 113.2(6)
C17 C16 H16A 108.9
C17 C16 H16B 108.9
C16 C17 H17A 109.2
C16 C17 H17B 109.2
H17A C17 H17B 107.9
C18 C17 C16 112.2(7)
C18 C17 H17A 109.2
C18 C17 H17B 109.2
C17 C18 H18A 109.5
C17 C18 H18B 109.5
C17 C18 H18C 109.5
H18A C18 H18B 109.5
H18A C18 H18C 109.5
H18B C18 H18C 109.5
C3 C19 H19A 108.6
C3 C19 H19B 108.6
H19A C19 H19B 107.6
C20 C19 C3 114.6(8)
C20 C19 H19A 108.6
C20 C19 H19B 108.6
C19 C20 H20A 108.3
C19 C20 H20B 108.3
C19 C20 C21 115.9(12)
H20A C20 H20B 107.4
C21 C20 H20A 108.3
C21 C20 H20B 108.3
C20 C21 H21A 109.5
C20 C21 H21B 109.5
C20 C21 H21C 109.5
H21A C21 H21B 109.5
H21A C21 H21C 109.5
H21B C21 H21C 109.5
C4 C22 H22A 109.0
C4 C22 H22B 109.0
H22A C22 H22B 107.8
C23 C22 C4 112.7(6)
C23 C22 H22A 109.0
C23 C22 H22B 109.0
C22 C23 H23A 109.0
C22 C23 H23B 109.0
C22 C23 C24 112.8(8)
H23A C23 H23B 107.8
C24 C23 H23A 109.0
C24 C23 H23B 109.0
C23 C24 H24A 109.5
C23 C24 H24B 109.5
C23 C24 H24C 109.5
H24A C24 H24B 109.5
H24A C24 H24C 109.5
H24B C24 H24C 109.5
C5 C25 H25A 109.2
C5 C25 H25B 109.2
H25A C25 H25B 107.9
C26 C25 C5 112.3(6)
C26 C25 H25A 109.2
C26 C25 H25B 109.2
C25 C26 H26A 109.3
C25 C26 H26B 109.3
C25 C26 C27 111.7(7)
H26A C26 H26B 107.9
C27 C26 H26A 109.3
C27 C26 H26B 109.3
C26 C27 H27A 109.5
C26 C27 H27B 109.5
C26 C27 H27C 109.5
H27A C27 H27B 109.5
H27A C27 H27C 109.5
H27B C27 H27C 109.5
C6 C28 H28A 108.7
C6 C28 H28B 108.7
H28A C28 H28B 107.6
C29 C28 C6 114.2(6)
C29 C28 H28A 108.7
C29 C28 H28B 108.7
C28 C29 H29A 109.0
C28 C29 H29B 109.0
C28 C29 C30 113.0(7)
H29A C29 H29B 107.8
C30 C29 H29A 109.0
C30 C29 H29B 109.0
C29 C30 H30A 109.5
C29 C30 H30B 109.5
C29 C30 H30C 109.5
H30A C30 H30B 109.5
H30A C30 H30C 109.5
H30B C30 H30C 109.5
C7 C31 H31A 109.0
C7 C31 H31B 109.0
H31A C31 H31B 107.8
C32 C31 C7 113.0(7)
C32 C31 H31A 109.0
C32 C31 H31B 109.0
C31 C32 H32A 108.8
C31 C32 H32B 108.8
C31 C32 C33 114.0(8)
H32A C32 H32B 107.7
C33 C32 H32A 108.8
C33 C32 H32B 108.8
C32 C33 H33A 109.5
C32 C33 H33B 109.5
C32 C33 H33C 109.5
H33A C33 H33B 109.5
H33A C33 H33C 109.5
H33B C33 H33C 109.5
C8 C34 H34A 109.2
C8 C34 H34B 109.2
H34A C34 H34B 107.9
C35 C34 C8 112.0(9)
C35 C34 H34A 109.2
C35 C34 H34B 109.2
C34 C35 H35A 109.4
C34 C35 H35B 109.4
C34 C35 C36 111.4(12)
H35A C35 H35B 108.0
C36 C35 H35A 109.4
C36 C35 H35B 109.4
C35 C36 H36A 109.5
C35 C36 H36B 109.5
C35 C36 H36C 109.5
H36A C36 H36B 109.5
H36A C36 H36C 109.5
H36B C36 H36C 109.5
C9 C37 H37A 110.0
C9 C37 H37B 110.0
C9 C37 C38 108.4(7)
H37A C37 H37B 108.4
C38 C37 H37A 110.0
C38 C37 H37B 110.0
C37 C38 H38A 110.4
C37 C38 H38B 110.4
H38A C38 H38B 108.6
C39 C38 C37 106.7(11)
C39 C38 H38A 110.4
C39 C38 H38B 110.4
C38 C39 H39A 109.5
C38 C39 H39B 109.5
C38 C39 H39C 109.5
H39A C39 H39B 109.5
H39A C39 H39C 109.5
H39B C39 H39C 109.5
C10 C40 H40A 108.6
C10 C40 H40B 108.6
H40A C40 H40B 107.6
C41 C40 C10 114.6(7)
C41 C40 H40A 108.6
C41 C40 H40B 108.6
C40 C41 H41A 109.1
C40 C41 H41B 109.1
H41A C41 H41B 107.8
C42 C41 C40 112.6(9)
C42 C41 H41A 109.1
C42 C41 H41B 109.1
C41 C42 H42A 109.5
C41 C42 H42B 109.5
C41 C42 H42C 109.5
H42A C42 H42B 109.5
H42A C42 H42C 109.5
H42B C42 H42C 109.5
C11 C43 H43A 108.3
C11 C43 H43B 108.3
H43A C43 H43B 107.4
C44 C43 C11 116.0(9)
C44 C43 H43A 108.3
C44 C43 H43B 108.3
C43 C44 H44A 109.6
C43 C44 H44B 109.6
C43 C44 C45 110.2(11)
H44A C44 H44B 108.1
C45 C44 H44A 109.6
C45 C44 H44B 109.6
C44 C45 H45A 109.5
C44 C45 H45B 109.5
C44 C45 H45C 109.5
H45A C45 H45B 109.5
H45A C45 H45C 109.5
H45B C45 H45C 109.5
C12 C46 H46A 109.8
C12 C46 H46B 109.8
C12 C46 C47 109.5(6)
H46A C46 H46B 108.2
C47 C46 H46A 109.8
C47 C46 H46B 109.8
C46 C47 H47A 109.0
C46 C47 H47B 109.0
C46 C47 C48 112.8(8)
H47A C47 H47B 107.8
C48 C47 H47A 109.0
C48 C47 H47B 109.0
C47 C48 H48A 109.5
C47 C48 H48B 109.5
C47 C48 H48C 109.5
H48A C48 H48B 109.5
H48A C48 H48C 109.5
H48B C48 H48C 109.5
N2 C49 H49A 109.5
N2 C49 H49B 109.5
N2 C49 H49C 109.5
H49A C49 H49B 109.5
H49A C49 H49C 109.5
H49B C49 H49C 109.5
N2 C50 H50A 109.5
N2 C50 H50B 109.5
N2 C50 H50C 109.5
H50A C50 H50B 109.5
H50A C50 H50C 109.5
H50B C50 H50C 109.5
N1 C53 H53A 108.3
N1 C53 H53B 109.9
N1 C53 H53C 110.1
H53A C53 H53B 109.5
H53A C53 H53C 109.5
H53B C53 H53C 109.5
N1 C54 H54A 109.5
N1 C54 H54B 109.5
N1 C54 H54C 109.5
H54A C54 H54B 109.5
H54A C54 H54C 109.5
H54B C54 H54C 109.5
N4 C55 H55A 109.5
N4 C55 H55B 109.5
N4 C55 H55C 109.5
H55A C55 H55B 109.5
H55A C55 H55C 109.5
H55B C55 H55C 109.5
N4 C56 H56A 109.5
N4 C56 H56B 109.5
N4 C56 H56C 109.5
H56A C56 H56B 109.5
H56A C56 H56C 109.5
H56B C56 H56C 109.5
N4 C57 H57A 109.0
N4 C57 H57B 109.0
N4 C57 C58 113.1(9)
H57A C57 H57B 107.8
C58 C57 H57A 109.0
C58 C57 H57B 109.0
N3 C58 C57 111.3(9)
N3 C58 H58A 109.4
N3 C58 H58B 109.4
C57 C58 H58A 109.4
C57 C58 H58B 109.4
H58A C58 H58B 108.0
N3 C59 H59A 109.5
N3 C59 H59B 109.5
N3 C59 H59C 109.5
H59A C59 H59B 109.5
H59A C59 H59C 109.5
H59B C59 H59C 109.5
N3 C60 H60A 109.5
N3 C60 H60B 109.5
N3 C60 H60C 109.5
H60A C60 H60B 109.5
H60A C60 H60C 109.5
H60B C60 H60C 109.5
N2 C51 H51A 106.6
N2 C51 H51B 106.6
H51A C51 H51B 106.6
C52 C51 N2 122.8(13)
C52 C51 H51A 106.6
C52 C51 H51B 106.6
N1 C52 C51 115.7(17)
N1 C52 H52A 108.4
N1 C52 H52B 108.4
C51 C52 H52A 108.4
C51 C52 H52B 108.4
H52A C52 H52B 107.4

loop_
_geom_bond_atom_site_label_1
_geom_bond_atom_site_label_2
_geom_bond_distance
Cu1 Cu2 2.8988(14)
Cu1 Cu3 2.9446(15)
Cu1 Cl1 2.261(2)
Cu1 Cl2 2.301(2)
Cu1 N1 2.195(10)
Cu1 N2 2.185(8)
Cu2 Cu3 2.6951(13)
Cu2 Cu4 2.4077(12)
Cu2 Cu5 3.0327(13)
Cu2 Cu6 3.0229(13)
Cu2 Cl2 2.163(2)
Cu2 C1 1.985(7)
Cu3 Cu4 2.7716(13)
Cu3 Cu5 2.5121(13)
Cu3 Cl1 2.187(2)
Cu3 C8 1.982(8)
Cu4 Cu5 2.5209(12)
Cu4 Cu6 2.5104(12)
Cu4 Cu7 2.4481(12)
Cu4 Cu8 2.9831(12)
Cu4 C1 2.001(7)
Cu4 C5 2.004(7)
Cu5 Cu6 2.4399(12)
Cu5 Cu7 2.6828(12)
Cu5 C8 2.008(7)
Cu5 C12 2.001(7)
Cu6 Cu7 2.5385(12)
Cu6 Cu8 2.4155(12)
Cu6 Cu9 2.8039(13)
Cu6 C4 2.011(7)
Cu6 C12 2.025(6)
Cu7 Cu8 2.8684(12)
Cu7 Cu9 2.5196(12)
Cu7 C5 2.006(7)
Cu7 C9 2.027(7)
Cu8 Cu9 2.6554(13)
Cu8 Cu10 3.0409(13)
Cu8 Cl3 2.1662(19)
Cu8 C4 1.992(7)
Cu9 Cu10 2.8286(14)
Cu9 Cl4 2.1828(19)
Cu9 C9 1.977(7)
Cu10 Cl3 2.307(2)
Cu10 Cl4 2.273(2)
Cu10 N3 2.220(8)
Cu10 N4 2.177(7)
N1 C53 1.411(14)
N1 C54 1.513(17)
N1 C52 1.407(16)
N2 C49 1.455(17)
N2 C50 1.493(13)
N2 C51 1.463(14)
N3 C58 1.492(15)
N3 C59 1.461(14)
N3 C60 1.482(14)
N4 C55 1.484(12)
N4 C56 1.466(12)
N4 C57 1.438(15)
C1 C2 1.377(10)
C1 C13 1.528(9)
C2 C3 1.502(10)
C2 C16 1.528(10)
C3 C4 1.356(9)
C3 C19 1.528(10)
C4 C22 1.527(9)
C5 C6 1.361(9)
C5 C25 1.546(9)
C6 C7 1.516(10)
C6 C28 1.524(10)
C7 C8 1.354(10)
C7 C31 1.513(10)
C8 C34 1.537(10)
C9 C10 1.350(10)
C9 C37 1.522(10)
C10 C11 1.505(10)
C10 C40 1.530(10)
C11 C12 1.362(10)
C11 C43 1.536(10)
C12 C46 1.524(10)
C13 H13A 0.9900
C13 H13B 0.9900
C13 C14 1.524(10)
C14 H14A 0.9900
C14 H14B 0.9900
C14 C15 1.536(11)
C15 H15A 0.9800
C15 H15B 0.9800
C15 H15C 0.9800
C16 H16A 0.9900
C16 H16B 0.9900
C16 C17 1.527(11)
C17 H17A 0.9900
C17 H17B 0.9900
C17 C18 1.526(11)
C18 H18A 0.9800
C18 H18B 0.9800
C18 H18C 0.9800
C19 H19A 0.9900
C19 H19B 0.9900
C19 C20 1.498(12)
C20 H20A 0.9900
C20 H20B 0.9900
C20 C21 1.499(9)
C21 H21A 0.9800
C21 H21B 0.9800
C21 H21C 0.9800
C22 H22A 0.9900
C22 H22B 0.9900
C22 C23 1.519(11)
C23 H23A 0.9900
C23 H23B 0.9900
C23 C24 1.527(11)
C24 H24A 0.9800
C24 H24B 0.9800
C24 H24C 0.9800
C25 H25A 0.9900
C25 H25B 0.9900
C25 C26 1.522(10)
C26 H26A 0.9900
C26 H26B 0.9900
C26 C27 1.533(11)
C27 H27A 0.9800
C27 H27B 0.9800
C27 H27C 0.9800
C28 H28A 0.9900
C28 H28B 0.9900
C28 C29 1.506(11)
C29 H29A 0.9900
C29 H29B 0.9900
C29 C30 1.514(11)
C30 H30A 0.9800
C30 H30B 0.9800
C30 H30C 0.9800
C31 H31A 0.9900
C31 H31B 0.9900
C31 C32 1.509(12)
C32 H32A 0.9900
C32 H32B 0.9900
C32 C33 1.520(13)
C33 H33A 0.9800
C33 H33B 0.9800
C33 H33C 0.9800
C34 H34A 0.9900
C34 H34B 0.9900
C34 C35 1.490(16)
C35 H35A 0.9900
C35 H35B 0.9900
C35 C36 1.553(18)
C36 H36A 0.9800
C36 H36B 0.9800
C36 H36C 0.9800
C37 H37A 0.9900
C37 H37B 0.9900
C37 C38 1.614(14)
C38 H38A 0.9900
C38 H38B 0.9900
C38 C39 1.502(17)
C39 H39A 0.9800
C39 H39B 0.9800
C39 H39C 0.9800
C40 H40A 0.9900
C40 H40B 0.9900
C40 C41 1.524(12)
C41 H41A 0.9900
C41 H41B 0.9900
C41 C42 1.497(13)
C42 H42A 0.9800
C42 H42B 0.9800
C42 H42C 0.9800
C43 H43A 0.9900
C43 H43B 0.9900
C43 C44 1.467(14)
C44 H44A 0.9900
C44 H44B 0.9900
C44 C45 1.487(9)
C45 H45A 0.9800
C45 H45B 0.9800
C45 H45C 0.9800
C46 H46A 0.9900
C46 H46B 0.9900
C46 C47 1.528(11)
C47 H47A 0.9900
C47 H47B 0.9900
C47 C48 1.536(11)
C48 H48A 0.9800
C48 H48B 0.9800
C48 H48C 0.9800
C49 H49A 0.9800
C49 H49B 0.9800
C49 H49C 0.9800
C50 H50A 0.9800
C50 H50B 0.9800
C50 H50C 0.9800
C53 H53A 0.9799
C53 H53B 0.9800
C53 H53C 0.9799
C54 H54A 0.9800
C54 H54B 0.9800
C54 H54C 0.9800
C55 H55A 0.9800
C55 H55B 0.9800
C55 H55C 0.9800
C56 H56A 0.9800
C56 H56B 0.9800
C56 H56C 0.9800
C57 H57A 0.9900
C57 H57B 0.9900
C57 C58 1.515(18)
C58 H58A 0.9900
C58 H58B 0.9900
C59 H59A 0.9800
C59 H59B 0.9800
C59 H59C 0.9800
C60 H60A 0.9800
C60 H60B 0.9800
C60 H60C 0.9800
C51 H51A 0.9900
C51 H51B 0.9900
C51 C52 1.426(16)
C52 H52A 0.9900
C52 H52B 0.9900

loop_
_geom_torsion_atom_site_label_1
_geom_torsion_atom_site_label_2
_geom_torsion_atom_site_label_3
_geom_torsion_atom_site_label_4
_geom_torsion
Cu1 N1 C52 C51 -33(2)
Cu1 N2 C51 C52 -19(2)
Cu2 C1 C2 C3 26.8(8)
Cu2 C1 C2 C16 -149.7(6)
Cu2 C1 C13 C14 63.1(7)
Cu3 C8 C34 C35 48.9(11)
Cu4 C1 C2 C3 -55.6(8)
Cu4 C1 C2 C16 127.9(6)
Cu4 C1 C13 C14 143.6(5)
Cu4 C5 C6 C7 -61.0(9)
Cu4 C5 C6 C28 121.3(6)
Cu4 C5 C25 C26 147.2(5)
Cu5 C8 C34 C35 133.6(10)
Cu5 C12 C46 C47 57.6(7)
Cu6 C4 C22 C23 137.2(5)
Cu6 C12 C46 C47 137.5(6)
Cu7 C5 C6 C7 24.6(9)
Cu7 C5 C6 C28 -153.1(6)
Cu7 C5 C25 C26 67.4(7)
Cu7 C9 C10 C11 -55.7(9)
Cu7 C9 C10 C40 126.5(6)
Cu7 C9 C37 C38 153.4(6)
Cu8 C4 C22 C23 57.8(7)
Cu9 C9 C10 C11 30.5(9)
Cu9 C9 C10 C40 -147.2(6)
Cu9 C9 C37 C38 68.9(8)
Cu10 N3 C58 C57 34.5(11)
Cu10 N4 C57 C58 47.1(11)
N2 C51 C52 N1 39(3)
N4 C57 C58 N3 -59.9(14)
C1 C2 C3 C4 58.4(11)
C1 C2 C3 C19 -125.1(8)
C1 C2 C16 C17 -126.7(7)
C1 C13 C14 C15 -174.7(7)
C2 C1 C13 C14 -80.3(8)
C2 C3 C4 Cu6 -50.0(10)
C2 C3 C4 Cu8 32.9(9)
C2 C3 C4 C22 173.3(7)
C2 C3 C19 C20 61.1(10)
C2 C16 C17 C18 -177.1(7)
C3 C2 C16 C17 56.4(9)
C3 C4 C22 C23 -79.0(9)
C3 C19 C20 C21 109.6(14)
C4 C3 C19 C20 -122.3(9)
C4 C22 C23 C24 -173.4(7)
C5 C6 C7 C8 60.9(11)
C5 C6 C7 C31 -123.6(8)
C5 C6 C28 C29 -115.5(9)
C5 C25 C26 C27 -174.2(6)
C6 C5 C25 C26 -83.9(8)
C6 C7 C8 Cu3 24.3(9)
C6 C7 C8 Cu5 -62.0(8)
C6 C7 C8 C34 169.3(7)
C6 C7 C31 C32 53.8(10)
C6 C28 C29 C30 -176.5(8)
C7 C6 C28 C29 66.5(9)
C7 C8 C34 C35 -97.0(12)
C7 C31 C32 C33 178.3(10)
C8 C7 C31 C32 -130.8(9)
C8 C34 C35 C36 -168.9(12)
C9 C10 C11 C12 52.9(11)
C9 C10 C11 C43 -129.7(8)
C9 C10 C40 C41 -130.9(8)
C9 C37 C38 C39 171.7(9)
C10 C9 C37 C38 -72.9(9)
C10 C11 C12 Cu5 28.4(9)
C10 C11 C12 Cu6 -56.9(9)
C10 C11 C12 C46 172.5(7)
C10 C11 C43 C44 72.5(10)
C10 C40 C41 C42 174.8(8)
C11 C10 C40 C41 51.1(10)
C11 C12 C46 C47 -87.8(8)
C11 C43 C44 C45 75.4(12)
C12 C11 C43 C44 -110.0(10)
C12 C46 C47 C48 -177.6(7)
C13 C1 C2 C3 173.3(6)
C13 C1 C2 C16 -3.2(10)
C16 C2 C3 C4 -124.8(8)
C16 C2 C3 C19 51.7(8)
C19 C3 C4 Cu6 133.8(7)
C19 C3 C4 Cu8 -143.3(6)
C19 C3 C4 C22 -2.9(11)
C25 C5 C6 C7 175.7(7)
C25 C5 C6 C28 -2.0(10)
C28 C6 C7 C8 -121.2(8)
C28 C6 C7 C31 54.3(9)
C31 C7 C8 Cu3 -150.7(7)
C31 C7 C8 Cu5 123.0(7)
C31 C7 C8 C34 -5.7(12)
C37 C9 C10 C11 172.6(7)
C37 C9 C10 C40 -5.2(11)
C40 C10 C11 C12 -129.2(8)
C40 C10 C11 C43 48.2(9)
C43 C11 C12 Cu5 -148.8(6)
C43 C11 C12 Cu6 125.9(7)
C43 C11 C12 C46 -4.6(11)
C49 N2 C51 C52 102(2)
C50 N2 C51 C52 -137.7(18)
C53 N1 C52 C51 92(2)
C54 N1 C52 C51 -150.4(18)
C55 N4 C57 C58 167.2(10)
C56 N4 C57 C58 -72.7(12)
C59 N3 C58 C57 -81.1(12)
C60 N3 C58 C57 156.0(10)
